data_8101626
loop_
_publ_author_name
'Oryshchyn, S.'
'Babizhetsky, V.'
'Stojko, S.'
'Kuzma, Yu.'

_publ_section_title
;
Crystal structure of discandium dodecanickel heptaphosphide, Sc~2~Ni~12~P~7~
;
_journal_issue 4
_journal_name_full 'Zeitschrift f\"ur Kristallographie - New Crystal Structures'
_journal_page_first 428
_journal_page_last 428
_journal_volume 214
_journal_year 1999
_chemical_formula_structural 'Sc2 Ni12 P7'
_chemical_formula_sum 'Ni12 P7 Sc2'
_chemical_formula_weight 1011.23
_space_group_IT_number 174
_symmetry_cell_setting hexagonal
_symmetry_space_group_name_Hall 'P -6'
_symmetry_space_group_name_H-M 'P -6'
_cell_angle_alpha 90
_cell_angle_beta 90
_cell_angle_gamma 120
_cell_formula_units_Z 1
_cell_length_a 9.074(3)
_cell_length_b 9.074(3)
_cell_length_c 3.592(4)
_cell_volume 256.1(5)
_diffrn_ambient_temperature 295
_exptl_crystal_density_diffrn 6.555(12)
_refine_ls_R_factor_obs 0.0266
_refine_ls_wR_factor_obs 0.0309
_cod_depositor_comments
;
 Changing the _atom_site_occupancy data item value from '.' to '1'
 for all fully occupied atom sites.

 Antanas Vaitkus,
 2017-02-10
;
_cod_original_formula_sum 'P7 Sc2 Ni12'
_cod_database_code 8101626

loop_
_symmetry_equiv_pos_as_xyz
x,y,z
-y,x-y,z
-x+y,-x,z
x,y,-z
-y,x-y,-z
-x+y,-x,-z

loop_
_atom_site_aniso_label
_atom_site_aniso_U_11
_atom_site_aniso_U_22
_atom_site_aniso_U_33
_atom_site_aniso_U_12
_atom_site_aniso_U_13
_atom_site_aniso_U_23
Ni1 0.009(2) 0.010(2) 0.009(2) 0.0057(15) 0 0
Ni3 0.005(2) 0.011(2) 0.009(2) 0.002(2) 0 0
Ni2 0.028(2) 0.019(2) 0.017(2) 0.016(2) 0 0
Ni4 0.010(2) 0.010(2) 0.009(2) 0.0038(14) 0 0
Sc2 0.009(3) 0.009(3) 0.001(4) 0.0047(13) 0 0
Sc1 0.009(3) 0.009(3) 0.015(5) 0.0047(13) 0 0
P3 0.006(3) 0.006(3) 0.010(6) 0.003(2) 0 0
P1 0.011(3) 0.003(3) 0.011(3) 0.003(3) 0 0
P2 0.008(3) 0.010(3) 0.005(3) -0.001(3) 0 0

loop_
_atom_site_label
_atom_site_fract_x
_atom_site_fract_y
_atom_site_fract_z
_atom_site_thermal_displace_type
_atom_site_U_iso_or_equiv
_atom_site_symmetry_multiplicity
_atom_site_Wyckoff_symbol
_atom_site_type_symbol
_atom_site_occupancy
Ni1 0.0524(4) 0.4382(4) 0.5 Uani 0.0090(14) 3 k Ni 1
Ni3 0.1223(4) 0.2814(4) 0 Uani 0.0094(14) 3 j Ni 1
Ni2 0.2209(5) 0.1234(5) 0.5 Uani 0.020(2) 3 k Ni 1
Ni4 0.4371(5) 0.3746(4) 0 Uani 0.0104(14) 3 j Ni 1
Sc2 0.33333 0.66667 0 Uani 0.007(2) 1 c Sc 1
Sc1 0.66667 0.33333 0.5 Uani 0.011(2) 1 f Sc 1
P3 0 0 0 Uani 0.007(3) 1 a P 1
P1 0.2889(8) 0.4108(8) 0.5 Uani 0.008(3) 3 k P 1
P2 0.4164(9) 0.1210(8) 0 Uani 0.010(3) 3 j P 1
